data_2220674
loop_
_publ_author_name
'Esterhuysen, Catharine'
'Retief, Lizette'
'Kruger, Gert J.'
'Cronje, Stephanie'
'Raubenheimer, Helgard G.'

_publ_section_title
Pentacarbonyl-2\k^5^<i>C</i>-chlorido-1\k<i>Cl</i>-bis[1(\h^5^)-cyclopentadienyl](\m-1-oxidoethylene-1:2\k^2^<i>O</i>:<i>C</i>)chromium(0)zirconium(IV)
_journal_coeditor_code AT2691
_journal_issue 2
_journal_name_full 'Acta Crystallographica Section E'
_journal_page_first m125
_journal_paper_doi 10.1107/S1600536808042621
_journal_volume 65
_journal_year 2009
_chemical_formula_iupac '[Cr Zr (C5 H5)2 (C2 H3 O) Cl (C O)5]'
_chemical_formula_moiety 'C17 H13 Cl Cr O6 Zr'
_chemical_formula_sum 'C17 H13 Cl Cr O6 Zr'
_chemical_formula_weight 491.94
_chemical_name_systematic
;
Pentacarbonyl-2\k^5^C-chlorido-1\kCl-bis[1(\h^5^)-cyclopentadienyl](\m-1-
oxidoethylene-1:2\k^2^O:C)chromiumzirconium
;
_space_group_IT_number 14
_symmetry_cell_setting monoclinic
_symmetry_space_group_name_Hall '-P 2ybc'
_symmetry_space_group_name_H-M 'P 1 21/c 1'
_atom_sites_solution_hydrogens geom
_atom_sites_solution_primary direct
_atom_sites_solution_secondary difmap
_audit_creation_method SHELXL-97
_cell_angle_alpha 90.00
_cell_angle_beta 100.826(5)
_cell_angle_gamma 90.00
_cell_formula_units_Z 4
_cell_length_a 12.7395(7)
_cell_length_b 12.1117(6)
_cell_length_c 12.7859(7)
_cell_measurement_reflns_used 48
_cell_measurement_temperature 173(2)
_cell_measurement_theta_max 17
_cell_measurement_theta_min 2
_cell_volume 1937.71(18)
_computing_cell_refinement 'PWPC (Gomm, 1998)'
_computing_data_collection 'PWPC (Gomm, 1998)'
_computing_data_reduction 'Xtal3.4 (Hall <i>et al.</i>,  1995)'
_computing_molecular_graphics 'X-SEED (Barbour, 2001; Atwood & Barbour, 2003)'
_computing_publication_material 'publCIF (Westrip, 2009)'
_computing_structure_refinement 'SHELXL97 (Sheldrick, 2008)'
_computing_structure_solution 'SHELXS97 (Sheldrick, 2008)'
_diffrn_ambient_temperature 173(2)
_diffrn_measured_fraction_theta_full 0.999
_diffrn_measured_fraction_theta_max 0.999
_diffrn_measurement_device_type 'Philips PW1100'
_diffrn_measurement_method \w--2\q
_diffrn_radiation_monochromator graphite
_diffrn_radiation_source 'fine-focus sealed tube'
_diffrn_radiation_type MoK\a
_diffrn_radiation_wavelength 0.71073
_diffrn_reflns_av_R_equivalents 0.0000
_diffrn_reflns_av_sigmaI/netI 0.0484
_diffrn_reflns_limit_h_max 14
_diffrn_reflns_limit_h_min -15
_diffrn_reflns_limit_k_max 14
_diffrn_reflns_limit_k_min 0
_diffrn_reflns_limit_l_max 15
_diffrn_reflns_limit_l_min 0
_diffrn_reflns_number 3423
_diffrn_reflns_theta_full 25.00
_diffrn_reflns_theta_max 25.00
_diffrn_reflns_theta_min 2.34
_diffrn_standards_decay_% 0
_diffrn_standards_interval_count 50
_diffrn_standards_number 3
_exptl_absorpt_coefficient_mu 1.265
_exptl_absorpt_correction_T_max 0.88
_exptl_absorpt_correction_T_min 0.68
_exptl_absorpt_correction_type psi-scan
_exptl_absorpt_process_details '(North <i>et al.</i>,  1968)'
_exptl_crystal_colour orange
_exptl_crystal_density_diffrn 1.686
_exptl_crystal_density_method 'not measured'
_exptl_crystal_description plate
_exptl_crystal_F_000 976
_exptl_crystal_size_max 0.30
_exptl_crystal_size_mid 0.28
_exptl_crystal_size_min 0.08
_refine_diff_density_max 0.552
_refine_diff_density_min -0.584
_refine_ls_extinction_method none
_refine_ls_goodness_of_fit_ref 1.057
_refine_ls_hydrogen_treatment constr
_refine_ls_matrix_type full
_refine_ls_number_parameters 235
_refine_ls_number_reflns 3423
_refine_ls_number_restraints 0
_refine_ls_restrained_S_all 1.057
_refine_ls_R_factor_all 0.0748
_refine_ls_R_factor_gt 0.0391
_refine_ls_shift/su_max 0.000
_refine_ls_shift/su_mean 0.000
_refine_ls_structure_factor_coef Fsqd
_refine_ls_weighting_details 'calc w=1/[\s^2^(Fo^2^)+(0.053P)^2^] where P=(Fo^2^+2Fc^2^)/3'
_refine_ls_weighting_scheme calc
_refine_ls_wR_factor_gt 0.0915
_refine_ls_wR_factor_ref 0.1093
_reflns_number_gt 2332
_reflns_number_total 3423
_reflns_threshold_expression I>2\s(I)
_cod_data_source_file at2691.cif
_cod_data_source_block I
_cod_original_sg_symbol_H-M 'P 21/c'
_cod_database_code 2220674
_cod_database_fobs_code 2220674

loop_
_symmetry_equiv_pos_as_xyz
'x, y, z'
'-x, y+1/2, -z+1/2'
'-x, -y, -z'
'x, -y-1/2, z-1/2'

loop_
_atom_site_type_symbol
_atom_site_label
_atom_site_fract_x
_atom_site_fract_y
_atom_site_fract_z
_atom_site_U_iso_or_equiv
_atom_site_adp_type
_atom_site_calc_flag
_atom_site_refinement_flags
_atom_site_occupancy
_atom_site_disorder_assembly
_atom_site_disorder_group
Zr Zr1 0.67690(3) 0.45977(3) 0.79870(3) 0.03838(16) Uani d . 1 . .
Cr Cr2 0.82371(6) 0.82936(6) 0.79664(6) 0.0441(2) Uani d . 1 . .
Cl Cl1 0.51592(14) 0.56328(16) 0.80604(18) 0.1054(7) Uani d . 1 . .
O O1 0.6062(3) 0.7896(4) 0.6561(3) 0.0785(12) Uani d . 1 . .
O O2 0.7878(4) 1.0760(3) 0.7936(4) 0.1005(16) Uani d . 1 . .
O O3 0.7167(4) 0.7914(4) 0.9852(4) 0.1065(17) Uani d . 1 . .
O O4 0.9358(4) 0.8437(4) 0.6086(4) 0.0886(14) Uani d . 1 . .
O O5 1.0309(4) 0.8682(5) 0.9517(4) 0.1162(19) Uani d . 1 . .
O O6 0.7769(3) 0.5916(3) 0.8006(3) 0.0532(9) Uani d . 1 . .
C C1 0.6880(4) 0.8052(4) 0.7069(4) 0.0492(12) Uani d . 1 . .
C C2 0.8007(5) 0.9823(5) 0.7944(4) 0.0631(15) Uani d . 1 . .
C C3 0.7572(5) 0.8072(5) 0.9152(5) 0.0627(15) Uani d . 1 . .
C C4 0.8933(4) 0.8394(4) 0.6786(5) 0.0566(13) Uani d . 1 . .
C C5 0.9534(5) 0.8515(5) 0.8931(5) 0.0689(16) Uani d . 1 . .
C C6 0.8496(4) 0.6625(4) 0.7962(4) 0.0449(11) Uani d . 1 . .
C C7 0.9547(4) 0.6101(5) 0.7899(6) 0.086(2) Uani d . 1 . .
H H7A 1.0080 0.6678 0.7871 0.129 Uiso calc R 1 . .
H H7B 0.9469 0.5645 0.7256 0.129 Uiso calc R 1 . .
H H7C 0.9780 0.5639 0.8528 0.129 Uiso calc R 1 . .
C C8 0.8066(5) 0.4232(6) 0.9667(5) 0.0733(18) Uani d . 1 . .
H H8 0.8737 0.4599 0.9772 0.088 Uiso calc R 1 . .
C C9 0.7144(6) 0.4611(5) 0.9977(4) 0.0769(19) Uani d . 1 . .
H H9 0.7065 0.5287 1.0332 0.092 Uiso calc R 1 . .
C C10 0.6349(5) 0.3814(6) 0.9672(4) 0.0758(18) Uani d . 1 . .
H H10 0.5635 0.3850 0.9787 0.091 Uiso calc R 1 . .
C C11 0.6779(6) 0.2982(5) 0.9184(5) 0.0762(19) Uani d . 1 . .
H H11 0.6414 0.2335 0.8893 0.091 Uiso calc R 1 . .
C C12 0.7831(6) 0.3228(5) 0.9179(5) 0.0711(17) Uani d . 1 . .
H H12 0.8315 0.2779 0.8887 0.085 Uiso calc R 1 . .
C C13 0.7269(6) 0.4442(6) 0.6179(5) 0.081(2) Uani d . 1 . .
H H13 0.7843 0.4867 0.6012 0.097 Uiso calc R 1 . .
C C14 0.6228(6) 0.4758(6) 0.6006(5) 0.084(2) Uani d . 1 . .
H H14 0.5943 0.5445 0.5727 0.100 Uiso calc R 1 . .
C C15 0.5653(7) 0.3857(10) 0.6326(6) 0.119(3) Uani d . 1 . .
H H15 0.4901 0.3814 0.6282 0.142 Uiso calc R 1 . .
C C16 0.6386(11) 0.3060(7) 0.6711(6) 0.124(4) Uani d . 1 . .
H H16 0.6228 0.2365 0.6989 0.149 Uiso calc R 1 . .
C C17 0.7361(9) 0.3420(7) 0.6632(5) 0.106(3) Uani d . 1 . .
H H17 0.8011 0.3027 0.6854 0.127 Uiso calc R 1 . .

loop_
_atom_site_aniso_label
_atom_site_aniso_U_11
_atom_site_aniso_U_22
_atom_site_aniso_U_33
_atom_site_aniso_U_12
_atom_site_aniso_U_13
_atom_site_aniso_U_23
Zr1 0.0412(3) 0.0306(2) 0.0410(3) -0.0002(2) 0.00175(18) 0.0023(2)
Cr2 0.0464(5) 0.0299(4) 0.0544(5) 0.0011(3) 0.0054(4) 0.0004(3)
Cl1 0.0717(11) 0.0871(13) 0.1666(19) 0.0361(10) 0.0464(12) 0.0408(12)
O1 0.048(2) 0.097(3) 0.084(3) 0.002(2) -0.005(2) 0.002(2)
O2 0.121(4) 0.035(2) 0.140(4) 0.013(2) 0.013(3) -0.005(2)
O3 0.134(5) 0.122(4) 0.076(3) 0.023(4) 0.053(3) 0.009(3)
O4 0.086(3) 0.096(3) 0.094(3) -0.016(3) 0.042(3) -0.007(3)
O5 0.077(3) 0.118(4) 0.132(4) -0.015(3) -0.033(3) -0.002(4)
O6 0.052(2) 0.0333(18) 0.073(2) -0.0062(16) 0.0079(17) -0.0001(16)
C1 0.058(3) 0.039(3) 0.054(3) 0.008(2) 0.018(3) 0.005(2)
C2 0.074(4) 0.041(3) 0.071(4) 0.004(3) 0.007(3) -0.003(3)
C3 0.076(4) 0.055(3) 0.057(3) 0.008(3) 0.010(3) -0.005(3)
C4 0.054(3) 0.045(3) 0.071(4) -0.008(3) 0.014(3) 0.000(3)
C5 0.061(4) 0.052(3) 0.088(4) -0.007(3) -0.002(3) -0.003(3)
C6 0.044(3) 0.036(3) 0.052(3) 0.000(2) 0.003(2) 0.002(2)
C7 0.048(3) 0.049(3) 0.160(7) 0.008(3) 0.016(4) 0.004(4)
C8 0.073(4) 0.076(4) 0.058(4) -0.007(4) -0.020(3) 0.016(3)
C9 0.115(6) 0.071(4) 0.041(3) 0.015(4) 0.004(3) -0.011(3)
C10 0.083(5) 0.099(5) 0.047(3) -0.006(4) 0.019(3) 0.015(3)
C11 0.124(6) 0.049(3) 0.050(4) -0.013(4) 0.002(4) 0.014(3)
C12 0.084(5) 0.065(4) 0.061(4) 0.026(4) 0.005(3) 0.020(3)
C13 0.104(6) 0.093(5) 0.048(3) -0.021(4) 0.019(4) -0.003(3)
C14 0.100(5) 0.094(5) 0.048(3) -0.010(5) -0.007(3) 0.023(3)
C15 0.104(6) 0.185(10) 0.053(4) -0.072(7) -0.021(4) -0.008(5)
C16 0.232(12) 0.088(6) 0.047(4) -0.088(8) 0.009(6) -0.022(4)
C17 0.188(10) 0.076(5) 0.058(4) 0.042(6) 0.032(5) -0.012(4)

loop_
_atom_type_symbol
_atom_type_description
_atom_type_scat_dispersion_real
_atom_type_scat_dispersion_imag
_atom_type_scat_source
C C 0.0033 0.0016 'International Tables Vol C Tables 4.2.6.8 and 6.1.1.4'
H H 0.0000 0.0000 'International Tables Vol C Tables 4.2.6.8 and 6.1.1.4'
O O 0.0106 0.0060 'International Tables Vol C Tables 4.2.6.8 and 6.1.1.4'
Cl Cl 0.1484 0.1585 'International Tables Vol C Tables 4.2.6.8 and 6.1.1.4'
Cr Cr 0.3209 0.6236 'International Tables Vol C Tables 4.2.6.8 and 6.1.1.4'
Zr Zr -2.9673 0.5597 'International Tables Vol C Tables 4.2.6.8 and 6.1.1.4'

loop_
_geom_angle_atom_site_label_1
_geom_angle_atom_site_label_2
_geom_angle_atom_site_label_3
_geom_angle_site_symmetry_1
_geom_angle_site_symmetry_3
_geom_angle
_geom_angle_publ_flag
O6 Zr1 Cl1 . . 97.24(10) ?
O6 Zr1 C16 . . 130.2(3) ?
Cl1 Zr1 C16 . . 110.7(3) ?
O6 Zr1 C17 . . 100.8(3) ?
Cl1 Zr1 C17 . . 134.4(2) ?
C16 Zr1 C17 . . 31.5(3) ?
O6 Zr1 C12 . . 104.4(2) ?
Cl1 Zr1 C12 . . 133.79(17) ?
C16 Zr1 C12 . . 85.4(3) ?
C17 Zr1 C12 . . 80.9(2) ?
O6 Zr1 C11 . . 132.73(19) ?
Cl1 Zr1 C11 . . 106.9(2) ?
C16 Zr1 C11 . . 77.9(3) ?
C17 Zr1 C11 . . 90.6(3) ?
C12 Zr1 C11 . . 32.2(2) ?
O6 Zr1 C15 . . 123.2(2) ?
Cl1 Zr1 C15 . . 82.4(3) ?
C16 Zr1 C15 . . 32.1(3) ?
C17 Zr1 C15 . . 52.7(3) ?
C12 Zr1 C15 . . 116.3(3) ?
C11 Zr1 C15 . . 100.2(3) ?
O6 Zr1 C8 . . 79.46(18) ?
Cl1 Zr1 C8 . . 119.22(18) ?
C16 Zr1 C8 . . 117.0(3) ?
C17 Zr1 C8 . . 105.2(3) ?
C12 Zr1 C8 . . 32.1(2) ?
C11 Zr1 C8 . . 53.3(2) ?
C15 Zr1 C8 . . 148.3(3) ?
O6 Zr1 C9 . . 89.1(2) ?
Cl1 Zr1 C9 . . 87.62(17) ?
C16 Zr1 C9 . . 130.9(3) ?
C17 Zr1 C9 . . 133.9(2) ?
C12 Zr1 C9 . . 53.1(2) ?
C11 Zr1 C9 . . 53.1(2) ?
C15 Zr1 C9 . . 147.1(3) ?
C8 Zr1 C9 . . 32.3(2) ?
O6 Zr1 C10 . . 121.38(19) ?
Cl1 Zr1 C10 . . 81.00(17) ?
C16 Zr1 C10 . . 103.6(3) ?
C17 Zr1 C10 . . 121.9(3) ?
C12 Zr1 C10 . . 52.9(2) ?
C11 Zr1 C10 . . 31.5(2) ?
C15 Zr1 C10 . . 114.7(3) ?
C8 Zr1 C10 . . 53.5(2) ?
C9 Zr1 C10 . . 32.5(2) ?
O6 Zr1 C14 . . 90.23(19) ?
Cl1 Zr1 C14 . . 85.7(2) ?
C16 Zr1 C14 . . 53.6(3) ?
C17 Zr1 C14 . . 52.9(3) ?
C12 Zr1 C14 . . 133.6(2) ?
C11 Zr1 C14 . . 130.8(2) ?
C15 Zr1 C14 . . 33.0(2) ?
C8 Zr1 C14 . . 153.9(3) ?
C9 Zr1 C14 . . 173.1(2) ?
C10 Zr1 C14 . . 146.9(2) ?
O6 Zr1 C13 . . 78.71(18) ?
Cl1 Zr1 C13 . . 115.91(19) ?
C16 Zr1 C13 . . 52.3(3) ?
C17 Zr1 C13 . . 31.7(2) ?
C12 Zr1 C13 . . 108.2(2) ?
C11 Zr1 C13 . . 122.3(2) ?
C15 Zr1 C13 . . 52.6(3) ?
C8 Zr1 C13 . . 122.5(3) ?
C9 Zr1 C13 . . 154.5(3) ?
C10 Zr1 C13 . . 153.4(2) ?
C14 Zr1 C13 . . 31.4(2) ?
C2 Cr2 C5 . . 89.1(2) ?
C2 Cr2 C3 . . 93.4(2) ?
C5 Cr2 C3 . . 88.0(3) ?
C2 Cr2 C4 . . 91.1(2) ?
C5 Cr2 C4 . . 91.6(3) ?
C3 Cr2 C4 . . 175.4(2) ?
C2 Cr2 C1 . . 91.2(2) ?
C5 Cr2 C1 . . 176.2(2) ?
C3 Cr2 C1 . . 88.2(2) ?
C4 Cr2 C1 . . 92.2(2) ?
C2 Cr2 C6 . . 178.9(2) ?
C5 Cr2 C6 . . 91.2(2) ?
C3 Cr2 C6 . . 87.6(2) ?
C4 Cr2 C6 . . 87.8(2) ?
C1 Cr2 C6 . . 88.58(19) ?
C6 O6 Zr1 . . 170.5(3) y
O1 C1 Cr2 . . 178.0(5) ?
O2 C2 Cr2 . . 179.2(6) ?
O3 C3 Cr2 . . 178.3(6) ?
O4 C4 Cr2 . . 178.7(5) ?
O5 C5 Cr2 . . 177.9(6) ?
O6 C6 C7 . . 112.5(4) ?
O6 C6 Cr2 . . 123.2(3) ?
C7 C6 Cr2 . . 124.3(4) ?
C6 C7 H7A . . 109.5 ?
C6 C7 H7B . . 109.5 ?
H7A C7 H7B . . 109.5 ?
C6 C7 H7C . . 109.5 ?
H7A C7 H7C . . 109.5 ?
H7B C7 H7C . . 109.5 ?
C12 C8 C9 . . 107.3(6) ?
C12 C8 Zr1 . . 73.3(3) ?
C9 C8 Zr1 . . 74.2(3) ?
C12 C8 H8 . . 126.3 ?
C9 C8 H8 . . 126.3 ?
Zr1 C8 H8 . . 118.2 ?
C8 C9 C10 . . 107.4(6) ?
C8 C9 Zr1 . . 73.5(3) ?
C10 C9 Zr1 . . 73.9(3) ?
C8 C9 H9 . . 126.3 ?
C10 C9 H9 . . 126.3 ?
Zr1 C9 H9 . . 118.3 ?
C11 C10 C9 . . 107.9(6) ?
C11 C10 Zr1 . . 73.4(3) ?
C9 C10 Zr1 . . 73.6(3) ?
C11 C10 H10 . . 126.0 ?
C9 C10 H10 . . 126.0 ?
Zr1 C10 H10 . . 118.8 ?
C10 C11 C12 . . 108.6(6) ?
C10 C11 Zr1 . . 75.1(3) ?
C12 C11 Zr1 . . 73.6(3) ?
C10 C11 H11 . . 125.7 ?
C12 C11 H11 . . 125.7 ?
Zr1 C11 H11 . . 117.6 ?
C8 C12 C11 . . 108.7(6) ?
C8 C12 Zr1 . . 74.6(3) ?
C11 C12 Zr1 . . 74.2(3) ?
C8 C12 H12 . . 125.7 ?
C11 C12 H12 . . 125.7 ?
Zr1 C12 H12 . . 117.5 ?
C14 C13 C17 . . 109.2(7) ?
C14 C13 Zr1 . . 73.8(4) ?
C17 C13 Zr1 . . 72.2(4) ?
C14 C13 H13 . . 125.4 ?
C17 C13 H13 . . 125.4 ?
Zr1 C13 H13 . . 120.3 ?
C13 C14 C15 . . 106.2(7) ?
C13 C14 Zr1 . . 74.9(3) ?
C15 C14 Zr1 . . 73.0(3) ?
C13 C14 H14 . . 126.9 ?
C15 C14 H14 . . 126.9 ?
Zr1 C14 H14 . . 117.5 ?
C16 C15 C14 . . 107.0(8) ?
C16 C15 Zr1 . . 72.9(4) ?
C14 C15 Zr1 . . 74.1(4) ?
C16 C15 H15 . . 126.5 ?
C14 C15 H15 . . 126.5 ?
Zr1 C15 H15 . . 118.6 ?
C17 C16 C15 . . 108.9(8) ?
C17 C16 Zr1 . . 74.5(4) ?
C15 C16 Zr1 . . 75.0(5) ?
C17 C16 H16 . . 125.5 ?
C15 C16 H16 . . 125.5 ?
Zr1 C16 H16 . . 116.8 ?
C16 C17 C13 . . 108.7(9) ?
C16 C17 Zr1 . . 74.0(5) ?
C13 C17 Zr1 . . 76.1(4) ?
C16 C17 H17 . . 125.7 ?
C13 C17 H17 . . 125.6 ?
Zr1 C17 H17 . . 116.3 ?

loop_
_geom_bond_atom_site_label_1
_geom_bond_atom_site_label_2
_geom_bond_site_symmetry_2
_geom_bond_distance
_geom_bond_publ_flag
Zr1 O6 . 2.041(3) y
Zr1 Cl1 . 2.4205(16) ?
Zr1 C16 . 2.463(7) ?
Zr1 C17 . 2.470(6) ?
Zr1 C12 . 2.476(5) ?
Zr1 C11 . 2.483(5) ?
Zr1 C15 . 2.490(6) ?
Zr1 C8 . 2.492(5) ?
Zr1 C9 . 2.500(5) ?
Zr1 C10 . 2.503(5) ?
Zr1 C14 . 2.504(6) ?
Zr1 C13 . 2.517(6) ?
Cr2 C2 . 1.875(6) ?
Cr2 C5 . 1.885(6) ?
Cr2 C3 . 1.889(6) ?
Cr2 C4 . 1.892(6) ?
Cr2 C1 . 1.910(6) ?
Cr2 C6 . 2.048(5) ?
O1 C1 . 1.135(6) ?
O2 C2 . 1.146(6) ?
O3 C3 . 1.130(6) ?
O4 C4 . 1.131(6) ?
O5 C5 . 1.141(7) ?
O6 C6 . 1.271(5) y
C6 C7 . 1.498(7) ?
C7 H7A . 0.9800 ?
C7 H7B . 0.9800 ?
C7 H7C . 0.9800 ?
C8 C12 . 1.373(8) ?
C8 C9 . 1.387(9) ?
C8 H8 . 0.9500 ?
C9 C10 . 1.400(9) ?
C9 H9 . 0.9500 ?
C10 C11 . 1.354(9) ?
C10 H10 . 0.9500 ?
C11 C12 . 1.374(9) ?
C11 H11 . 0.9500 ?
C12 H12 . 0.9500 ?
C13 C14 . 1.358(9) ?
C13 C17 . 1.362(9) ?
C13 H13 . 0.9500 ?
C14 C15 . 1.417(10) ?
C14 H14 . 0.9500 ?
C15 C16 . 1.368(13) ?
C15 H15 . 0.9500 ?
C16 C17 . 1.338(12) ?
C16 H16 . 0.9500 ?
C17 H17 . 0.9500 ?

loop_
_geom_hbond_atom_site_label_D
_geom_hbond_atom_site_label_H
_geom_hbond_atom_site_label_A
_geom_hbond_site_symmetry_A
_geom_hbond_distance_DH
_geom_hbond_distance_HA
_geom_hbond_distance_DA
_geom_hbond_angle_DHA
C16 H16 Cl1 2_646 0.95 2.74 3.581(8) 148.5
